data_1573341
_journal_paper_doi 10.1107/S2056989024011319
_chemical_formula_iupac '[Lu Cl2 (H2 O)6] Cl'
_chemical_formula_moiety 'Lu Cl2 H12 O6 +, Cl -'
_chemical_formula_sum 'Cl3 H12 Lu O6'
_chemical_formula_weight 389.42
_chemical_name_systematic
;
Hexaaquadichloridolutetium(III) chloride
;
_space_group_crystal_system monoclinic
_space_group_IT_number 13
_space_group_name_Hall '-P 2yc'
_space_group_name_H-M_alt 'P 1 2/c 1'
_atom_sites_solution_hydrogens difmap
_atom_sites_solution_primary dual
_audit_creation_method
;
Olex2 1.5
(compiled 2022.04.07 svn.rca3783a0 for OlexSys, GUI svn.r6498)
;
_cell_angle_alpha 90
_cell_angle_beta 127.0080(10)
_cell_angle_gamma 90
_cell_formula_units_Z 2
_cell_length_a 7.7621(3)
_cell_length_b 6.4241(3)
_cell_length_c 11.8671(5)
_cell_measurement_reflns_used 9948
_cell_measurement_temperature 100.00
_cell_measurement_theta_max 23.701
_cell_measurement_theta_min 2.502
_cell_volume 472.54(4)
_computing_cell_refinement
;
SAINT V8.40B (Bruker, 2016)
;
_computing_data_reduction
;
SAINT V8.40B (Bruker, 2016)
;
_computing_molecular_graphics
;
CrystalMaker (Palmer, 2014)
;
_computing_publication_material
;
PublCIF (Westrip, 2010)
;
_computing_structure_refinement
;
SHELXL 2018/1 (Sheldrick, 2015b)
;
_computing_structure_solution
;
SHELXT 2018/2 (Sheldrick, 2015a)
;
_diffrn_ambient_temperature 100.00
_diffrn_measured_fraction_theta_full 0.999
_diffrn_measured_fraction_theta_max 0.994
_diffrn_measurement_device_type 'Bruker D8 Venture Duo'
_diffrn_measurement_method \w
_diffrn_radiation_type AgK\a
_diffrn_radiation_wavelength 0.56086
_diffrn_reflns_av_R_equivalents 0.0414
_diffrn_reflns_av_unetI/netI 0.0119
_diffrn_reflns_limit_h_max 11
_diffrn_reflns_limit_h_min -11
_diffrn_reflns_limit_k_max 9
_diffrn_reflns_limit_k_min -9
_diffrn_reflns_limit_l_max 17
_diffrn_reflns_limit_l_min -16
_diffrn_reflns_number 23799
_diffrn_reflns_theta_full 19.665
_diffrn_reflns_theta_max 23.731
_diffrn_reflns_theta_min 2.502
_diffrn_source_current 0.91
_diffrn_source_power 0.0455
_diffrn_source_voltage 50.0
_exptl_absorpt_coefficient_mu 5.995
_exptl_absorpt_correction_T_max 0.2569
_exptl_absorpt_correction_T_min 0.2014
_exptl_absorpt_correction_type multi-scan
_exptl_absorpt_process_details
;
SADABS-2016/2 (Bruker, 2016)
;
_exptl_crystal_colour colorless
_exptl_crystal_density_diffrn 2.737
_exptl_crystal_description plate
_exptl_crystal_F_000 364
_exptl_crystal_size_max 0.17
_exptl_crystal_size_mid 0.14
_exptl_crystal_size_min 0.14
_refine_diff_density_max 0.780
_refine_diff_density_min -0.821
_refine_ls_extinction_coef 0.0094(5)
_refine_ls_extinction_expression Fc^*^=kFc[1+0.001xFc^2^\l^3^/sin(2\q)]^-1/4^
_refine_ls_extinction_method
;
SHELXL-2018/1 (Sheldrick 2015b)
;
_refine_ls_goodness_of_fit_ref 1.279
_refine_ls_hydrogen_treatment refall
_refine_ls_matrix_type full
_refine_ls_number_parameters 72
_refine_ls_number_reflns 1464
_refine_ls_number_restraints 0
_refine_ls_restrained_S_all 1.279
_refine_ls_R_factor_all 0.0095
_refine_ls_R_factor_gt 0.0090
_refine_ls_shift/su_max 0.000
_refine_ls_shift/su_mean 0.000
_refine_ls_structure_factor_coef Fsqd
_refine_ls_weighting_details 'w=1/[\s^2^(Fo^2^)+0.3367P] where P=(Fo^2^+2Fc^2^)/3'
_refine_ls_weighting_scheme calc
_refine_ls_wR_factor_gt 0.0203
_refine_ls_wR_factor_ref 0.0203
_reflns_number_gt 1436
_reflns_number_total 1464
_reflns_threshold_expression 'I > 2\s(I)'
_cod_data_source_file hb8106.cif
_cod_data_source_block Lu
_cod_original_formula_sum 'Lu Cl3 H12 O6'
_cod_database_code 1573341
_shelx_space_group_comment
;
The symmetry employed for this shelxl refinement is uniquely defined
by the following loop, which should always be used as a source of
symmetry information in preference to the above space-group names.
They are only intended as comments.
;
_shelx_estimated_absorpt_t_min 0.215
_shelx_estimated_absorpt_t_max 0.496

loop_
_space_group_symop_operation_xyz
'x, y, z'
'-x, y, -z+1/2'
'-x, -y, -z'
'x, -y, z-1/2'

loop_
_atom_site_type_symbol
_atom_site_label
_atom_site_fract_x
_atom_site_fract_y
_atom_site_fract_z
_atom_site_U_iso_or_equiv
_atom_site_adp_type
_atom_site_calc_flag
_atom_site_occupancy
_atom_site_disorder_assembly
_atom_site_disorder_group
Lu Lu1 0.500000 0.15824(2) 0.250000 0.00529(4) Uani d 1 . .
Cl Cl1 0.30110(5) -0.15719(6) 0.06103(4) 0.00912(6) Uani d 1 . .
Cl Cl2 0.000000 0.62590(8) 0.250000 0.00994(9) Uani d 1 . .
O O1 0.17244(18) 0.30166(18) 0.06562(12) 0.0104(2) Uani d 1 . .
O O2 0.24293(19) 0.05447(19) 0.28021(12) 0.0101(2) Uani d 1 . .
O O3 0.4452(2) 0.42271(19) 0.35486(12) 0.0102(2) Uani d 1 . .
H H1A 0.070(4) 0.258(4) 0.052(3) 0.027(7) Uiso d 1 . .
H H1B 0.142(4) 0.328(4) -0.007(3) 0.022(6) Uiso d 1 . .
H H2A 0.255(4) 0.086(4) 0.344(3) 0.028(7) Uiso d 1 . .
H H2B 0.193(4) -0.064(5) 0.261(3) 0.033(7) Uiso d 1 . .
H H3A 0.517(5) 0.523(5) 0.378(3) 0.037(8) Uiso d 1 . .
H H3B 0.328(4) 0.454(4) 0.322(3) 0.026(7) Uiso d 1 . .

loop_
_atom_site_aniso_label
_atom_site_aniso_U_11
_atom_site_aniso_U_22
_atom_site_aniso_U_33
_atom_site_aniso_U_12
_atom_site_aniso_U_13
_atom_site_aniso_U_23
Lu1 0.00480(5) 0.00564(5) 0.00535(4) 0.000 0.00301(3) 0.000
Cl1 0.00841(14) 0.00916(14) 0.00864(14) -0.00059(12) 0.00451(12) -0.00171(12)
Cl2 0.0089(2) 0.0111(2) 0.0103(2) 0.000 0.00602(18) 0.000
O1 0.0070(5) 0.0131(5) 0.0093(5) -0.0002(4) 0.0039(4) 0.0021(4)
O2 0.0110(5) 0.0107(5) 0.0115(5) -0.0028(4) 0.0083(4) -0.0020(4)
O3 0.0076(5) 0.0097(5) 0.0130(5) -0.0010(4) 0.0061(4) -0.0028(4)

loop_
_atom_type_symbol
_atom_type_description
_atom_type_scat_dispersion_real
_atom_type_scat_dispersion_imag
_atom_type_scat_source
Cl Cl 0.1009 0.0992 'International Tables Vol C Tables 4.2.6.8 and 6.1.1.4'
H H 0.0000 0.0000 'International Tables Vol C Tables 4.2.6.8 and 6.1.1.4'
Lu Lu -0.2502 3.9578 'International Tables Vol C Tables 4.2.6.8 and 6.1.1.4'
O O 0.0058 0.0036 'International Tables Vol C Tables 4.2.6.8 and 6.1.1.4'

loop_
_geom_angle_atom_site_label_1
_geom_angle_atom_site_label_2
_geom_angle_atom_site_label_3
_geom_angle_site_symmetry_1
_geom_angle_site_symmetry_3
_geom_angle
_geom_angle_publ_flag
Cl1 Lu1 Cl1 . 2_655 83.270(15) ?
O1 Lu1 Cl1 . 2_655 146.14(3) ?
O1 Lu1 Cl1 2_655 . 146.14(3) ?
O1 Lu1 Cl1 2_655 2_655 76.23(3) ?
O1 Lu1 Cl1 . . 76.23(3) ?
O1 Lu1 O1 2_655 . 133.30(6) ?
O1 Lu1 O2 . . 72.85(4) ?
O1 Lu1 O2 . 2_655 121.47(4) ?
O1 Lu1 O2 2_655 . 121.47(4) ?
O1 Lu1 O2 2_655 2_655 72.85(4) ?
O2 Lu1 Cl1 . . 78.41(3) ?
O2 Lu1 Cl1 2_655 2_655 78.41(3) ?
O2 Lu1 Cl1 . 2_655 76.86(3) ?
O2 Lu1 Cl1 2_655 . 76.86(3) ?
O2 Lu1 O2 . 2_655 146.71(6) ?
O3 Lu1 Cl1 . . 143.49(3) ?
O3 Lu1 Cl1 . 2_655 107.72(3) ?
O3 Lu1 Cl1 2_655 . 107.72(3) ?
O3 Lu1 Cl1 2_655 2_655 143.49(3) ?
O3 Lu1 O1 2_655 . 69.54(4) ?
O3 Lu1 O1 . . 76.23(4) ?
O3 Lu1 O1 2_655 2_655 76.23(4) ?
O3 Lu1 O1 . 2_655 69.53(4) ?
O3 Lu1 O2 . . 70.87(4) ?
O3 Lu1 O2 2_655 2_655 70.87(4) ?
O3 Lu1 O2 2_655 . 138.80(4) ?
O3 Lu1 O2 . 2_655 138.80(4) ?
O3 Lu1 O3 2_655 . 84.31(6) ?
Lu1 O1 H1A . . 118(2) ?
Lu1 O1 H1B . . 125.0(19) ?
H1A O1 H1B . . 106(3) ?
Lu1 O2 H2A . . 119(2) ?
Lu1 O2 H2B . . 121.7(19) ?
H2A O2 H2B . . 107(3) ?
Lu1 O3 H3A . . 118(2) ?
Lu1 O3 H3B . . 117.7(19) ?
H3A O3 H3B . . 109(3) ?

loop_
_geom_bond_atom_site_label_1
_geom_bond_atom_site_label_2
_geom_bond_site_symmetry_2
_geom_bond_distance
_geom_bond_publ_flag
Lu1 Cl1 2_655 2.7113(4) ?
Lu1 Cl1 . 2.7113(4) ?
Lu1 O1 2_655 2.3246(11) ?
Lu1 O1 . 2.3246(11) ?
Lu1 O2 2_655 2.3272(12) ?
Lu1 O2 . 2.3272(12) ?
Lu1 O3 . 2.2917(12) ?
Lu1 O3 2_655 2.2917(12) ?
O1 H1A . 0.77(3) ?
O1 H1B . 0.76(3) ?
O2 H2A . 0.73(3) ?
O2 H2B . 0.82(3) ?
O3 H3A . 0.79(3) ?
O3 H3B . 0.77(3) ?

loop_
_geom_hbond_atom_site_label_D
_geom_hbond_atom_site_label_H
_geom_hbond_atom_site_label_A
_geom_hbond_site_symmetry_A
_geom_hbond_distance_DH
_geom_hbond_distance_HA
_geom_hbond_distance_DA
_geom_hbond_angle_DHA
_geom_hbond_publ_flag
O1 H1A Cl1 3 0.77(3) 2.42(3) 3.1591(13) 163(3) yes
O1 H1B Cl2 3_565 0.76(3) 2.40(3) 3.1625(12) 171(2) yes
O2 H2A Cl1 4_556 0.73(3) 2.42(3) 3.1517(13) 175(3) yes
O2 H2B Cl2 1_545 0.82(3) 2.45(3) 3.2327(13) 160(3) yes
O3 H3A Cl1 2_665 0.79(3) 2.34(3) 3.1290(13) 174(3) yes
O3 H3B Cl2 . 0.77(3) 2.41(3) 3.1653(12) 167(3) yes
